data_2231187
loop_
_publ_author_name
'Burgoyne, Andrew R.'
'Meijboom, Reinout'
'Muller, Alfred'
'Omondi, Bernard O.'

_publ_section_title
;
 Triethylammonium
 hexa-\m~2~-acetato-\k^12^<i>O</i>:<i>O</i>'-diacetato-\k^2^<i>O</i>-aqua-\m~3~-oxido-triferrate(III)
 toluene monosolvate
;
_journal_coeditor_code KP2323
_journal_issue 8
_journal_name_full 'Acta Crystallographica Section E'
_journal_page_first m1092
_journal_page_last m1093
_journal_paper_doi 10.1107/S160053681102616X
_journal_volume 67
_journal_year 2011
_chemical_formula_iupac '(C6 H16 N) [Fe3 (C2 H3 O2)8 O (H2 O)], C7 H8'
_chemical_formula_moiety 'C6 H16 N +, C16 H26 Fe3 O18 -, C7 H8'
_chemical_formula_sum 'C29 H50 Fe3 N O18'
_chemical_formula_weight 868.25
_chemical_name_systematic
;
Triethylammonium hexa-\m~2~-acetato-\k^12^<i>O</i>:<i>O</i>'-diacetato-
\k^2^<i>O</i>-aqua-\m~3~-oxido-triferrate(III) toluene monosolvate
;
_space_group_IT_number 9
_symmetry_cell_setting monoclinic
_symmetry_space_group_name_Hall 'C -2yc'
_symmetry_space_group_name_H-M 'C 1 c 1'
_atom_sites_solution_hydrogens geom
_atom_sites_solution_primary direct
_atom_sites_solution_secondary difmap
_audit_creation_method SHELXL-97
_cell_angle_alpha 90.00
_cell_angle_beta 112.9040(10)
_cell_angle_gamma 90.00
_cell_formula_units_Z 4
_cell_length_a 22.4370(11)
_cell_length_b 11.1060(5)
_cell_length_c 16.5720(9)
_cell_measurement_reflns_used 10304
_cell_measurement_temperature 100(2)
_cell_measurement_theta_max 28.5
_cell_measurement_theta_min 2.0
_cell_volume 3803.9(3)
_computing_cell_refinement 'SAINT-Plus (Bruker, 2007)'
_computing_data_collection 'APEX2 (Bruker, 2007)'
_computing_data_reduction 'SAINT-Plus and XPREP (Bruker, 2007)'
_computing_molecular_graphics 'DIAMOND (Brandenburg & Putz, 2005)'
_computing_publication_material 'WinGX (Farrugia, 1999)'
_computing_structure_refinement 'SHELXL97 (Sheldrick, 2008)'
_computing_structure_solution 'SHELXS97 (Sheldrick, 2008)'
_diffrn_ambient_temperature 100(2)
_diffrn_measured_fraction_theta_full 0.993
_diffrn_measured_fraction_theta_max 0.993
_diffrn_measurement_device_type 'Bruker KappaCCD APEX DUO 4K'
_diffrn_measurement_method '\f and \w'
_diffrn_radiation_monochromator graphite
_diffrn_radiation_source 'fine-focus sealed tube'
_diffrn_radiation_type MoK\a
_diffrn_radiation_wavelength 0.71073
_diffrn_reflns_av_R_equivalents 0.0293
_diffrn_reflns_av_sigmaI/netI 0.0542
_diffrn_reflns_limit_h_max 29
_diffrn_reflns_limit_h_min -30
_diffrn_reflns_limit_k_max 14
_diffrn_reflns_limit_k_min -14
_diffrn_reflns_limit_l_max 22
_diffrn_reflns_limit_l_min -18
_diffrn_reflns_number 10304
_diffrn_reflns_theta_full 28.50
_diffrn_reflns_theta_max 28.50
_diffrn_reflns_theta_min 1.97
_diffrn_standards_decay_% 0
_diffrn_standards_interval_count 0
_diffrn_standards_interval_time 0
_diffrn_standards_number 0
_exptl_absorpt_coefficient_mu 1.203
_exptl_absorpt_correction_T_max 0.9313
_exptl_absorpt_correction_T_min 0.8126
_exptl_absorpt_correction_type multi-scan
_exptl_absorpt_process_details '(SADABS; Bruker, 2007)'
_exptl_crystal_colour red
_exptl_crystal_density_diffrn 1.516
_exptl_crystal_density_method 'not measured'
_exptl_crystal_description block
_exptl_crystal_F_000 1812
_exptl_crystal_size_max 0.18
_exptl_crystal_size_mid 0.07
_exptl_crystal_size_min 0.06
_refine_diff_density_max 0.890
_refine_diff_density_min -0.398
_refine_ls_abs_structure_details 'Flack (1983), <b>2220 Friedel pairs</b>'
_refine_ls_abs_structure_Flack 0.341(17)
_refine_ls_extinction_method none
_refine_ls_goodness_of_fit_ref 1.014
_refine_ls_hydrogen_treatment mixed
_refine_ls_matrix_type full
_refine_ls_number_parameters 543
_refine_ls_number_reflns 7041
_refine_ls_number_restraints 159
_refine_ls_restrained_S_all 1.007
_refine_ls_R_factor_all 0.0474
_refine_ls_R_factor_gt 0.0404
_refine_ls_shift/su_max 0.001
_refine_ls_shift/su_mean 0.000
_refine_ls_structure_factor_coef Fsqd
_refine_ls_weighting_details 'calc w=1/[\s^2^(Fo^2^)+(0.0492P)^2^+4.8845P] where P=(Fo^2^+2Fc^2^)/3'
_refine_ls_weighting_scheme calc
_refine_ls_wR_factor_gt 0.0947
_refine_ls_wR_factor_ref 0.0985
_reflns_number_gt 6362
_reflns_number_total 7041
_reflns_threshold_expression I>2sigma(I)
_cod_data_source_file kp2323.cif
_cod_data_source_block I
_cod_original_sg_symbol_H-M 'C c'
_cod_database_code 2231187
_cod_database_fobs_code 2231187

loop_
_symmetry_equiv_pos_as_xyz
'x, y, z'
'x, -y, z+1/2'
'x+1/2, y+1/2, z'
'x+1/2, -y+1/2, z+1/2'

loop_
_atom_site_type_symbol
_atom_site_label
_atom_site_fract_x
_atom_site_fract_y
_atom_site_fract_z
_atom_site_U_iso_or_equiv
_atom_site_adp_type
_atom_site_calc_flag
_atom_site_refinement_flags
_atom_site_occupancy
_atom_site_symmetry_multiplicity
_atom_site_disorder_assembly
_atom_site_disorder_group
C C1 0.99287(19) 0.7027(4) 0.7988(3) 0.0186(8) Uani d . 1 1 . .
C C2 1.0241(2) 0.6087(4) 0.7635(4) 0.0331(12) Uani d . 1 1 . .
H H2A 1.0288 0.6395 0.7108 0.050 Uiso calc R 1 1 . .
H H2B 0.9971 0.5362 0.7486 0.050 Uiso calc R 1 1 . .
H H2C 1.0669 0.5890 0.8079 0.050 Uiso calc R 1 1 . .
C C3 0.9372(2) 0.7163(4) 0.9869(3) 0.0231(9) Uani d . 1 1 . .
C C4 0.9357(3) 0.6701(6) 1.0713(4) 0.0465(15) Uani d . 1 1 . .
H H4A 0.9678 0.6059 1.0945 0.070 Uiso calc R 1 1 . .
H H4B 0.8925 0.6382 1.0606 0.070 Uiso calc R 1 1 . .
H H4C 0.9457 0.7359 1.1139 0.070 Uiso calc R 1 1 . .
C C5 1.0197(2) 1.1325(4) 0.8475(3) 0.0209(8) Uani d . 1 1 . .
C C6 1.0602(2) 1.2224(4) 0.8224(4) 0.0315(11) Uani d . 1 1 . .
H H6A 1.0345 1.2560 0.7645 0.047 Uiso calc R 1 1 . .
H H6B 1.0984 1.1820 0.8206 0.047 Uiso calc R 1 1 . .
H H6C 1.0738 1.2874 0.8658 0.047 Uiso calc R 1 1 . .
C C7 0.96959(19) 1.0670(4) 1.0409(3) 0.0211(8) Uani d . 1 1 . .
C C8 0.9799(3) 1.0896(6) 1.1351(4) 0.0477(15) Uani d . 1 1 . .
H H8A 0.9407 1.1252 1.1377 0.072 Uiso calc R 1 1 . .
H H8B 1.0164 1.1449 1.1616 0.072 Uiso calc R 1 1 . .
H H8C 0.9894 1.0132 1.1672 0.072 Uiso calc R 1 1 . .
C C9 0.76697(19) 0.9498(4) 0.8365(3) 0.0203(8) Uani d . 1 1 . .
C C10 0.7001(2) 0.9533(4) 0.8387(4) 0.0326(11) Uani d . 1 1 . .
H H10A 0.6685 0.9780 0.7812 0.049 Uiso calc R 1 1 . .
H H10B 0.6998 1.0111 0.8832 0.049 Uiso calc R 1 1 . .
H H10C 0.6889 0.8732 0.8531 0.049 Uiso calc R 1 1 . .
C C11 0.8355(2) 0.9855(4) 0.6650(3) 0.0234(9) Uani d . 1 1 . .
C C12 0.8142(3) 1.0167(5) 0.5696(4) 0.0397(12) Uani d . 1 1 . .
H H12A 0.7719 0.9802 0.5366 0.060 Uiso calc R 1 1 . .
H H12B 0.8459 0.9859 0.5474 0.060 Uiso calc R 1 1 . .
H H12C 0.8110 1.1044 0.5625 0.060 Uiso calc R 1 1 . .
C C13 0.8422(2) 1.3520(4) 0.7996(3) 0.0247(9) Uani d . 1 1 . .
C C14 0.8671(3) 1.3651(5) 0.7282(4) 0.0436(15) Uani d . 1 1 . .
H H14A 0.8576 1.4463 0.7034 0.065 Uiso calc R 1 1 . .
H H14B 0.8460 1.3057 0.6822 0.065 Uiso calc R 1 1 . .
H H14C 0.9140 1.3519 0.7524 0.065 Uiso calc R 1 1 . .
C C15 1.1213(2) 0.8291(5) 1.1531(3) 0.0304(10) Uani d . 1 1 . .
H H15A 1.1578 0.8154 1.2089 0.046 Uiso calc R 1 1 . .
H H15B 1.0911 0.7613 1.1407 0.046 Uiso calc R 1 1 . .
H H15C 1.0989 0.9035 1.1567 0.046 Uiso calc R 1 1 . .
C C16 1.1456(2) 0.8400(4) 1.0815(3) 0.0228(9) Uani d . 1 1 . .
O O1 0.93335(13) 0.6928(2) 0.7810(2) 0.0213(6) Uani d . 1 1 . .
O O2 1.02872(13) 0.7852(3) 0.8441(2) 0.0206(6) Uani d . 1 1 . .
O O3 0.88558(14) 0.7114(3) 0.9197(2) 0.0244(7) Uani d . 1 1 . .
O O4 0.98994(14) 0.7581(3) 0.9902(2) 0.0239(7) Uani d . 1 1 . .
O O5 1.04519(13) 1.0320(3) 0.8760(2) 0.0205(6) Uani d . 1 1 . .
O O6 0.96459(14) 1.1651(3) 0.8409(3) 0.0275(8) Uani d . 1 1 . .
O O7 0.91988(15) 1.1103(3) 0.9815(2) 0.0241(7) Uani d . 1 1 . .
O O8 1.01182(13) 1.0047(3) 1.0281(2) 0.0227(6) Uani d . 1 1 . .
O O9 0.80089(13) 1.0436(2) 0.8579(2) 0.0218(6) Uani d . 1 1 . .
O O10 0.78355(14) 0.8548(3) 0.8106(3) 0.0311(8) Uani d . 1 1 . .
O O11 0.84602(16) 1.0705(3) 0.7181(2) 0.0248(7) Uani d . 1 1 . .
O O12 0.84056(16) 0.8751(3) 0.6845(2) 0.0279(7) Uani d . 1 1 . .
O O13 0.84926(14) 1.2543(3) 0.8403(2) 0.0232(7) Uani d . 1 1 . .
O O14 0.81293(16) 1.4405(3) 0.8161(3) 0.0304(8) Uani d . 1 1 . .
O O15 1.10608(13) 0.8655(3) 1.0038(2) 0.0197(6) Uani d . 1 1 . .
O O16 1.20332(15) 0.8192(4) 1.0977(3) 0.0376(9) Uani d . 1 1 . .
O O17 0.80861(14) 0.6542(3) 0.7410(2) 0.0234(7) Uani d D 1 1 . .
Fe Fe1 0.86677(3) 0.79541(5) 0.80355(4) 0.01476(12) Uani d . 1 1 . .
Fe Fe2 0.88626(2) 1.08593(5) 0.84973(4) 0.01472(12) Uani d . 1 1 . .
Fe Fe3 1.01309(2) 0.89754(5) 0.93051(4) 0.01390(12) Uani d . 1 1 . .
H H10 0.7746(14) 0.663(5) 0.698(2) 0.021 Uiso d D 1 1 . .
H H11 0.810(2) 0.588(3) 0.765(3) 0.021 Uiso d D 1 1 . .
N N1 0.2558(2) 0.8833(4) 0.9336(3) 0.0353(10) Uani d . 1 1 . .
H H1 0.2764 0.9131 0.8987 0.042 Uiso calc R 1 1 . .
C C17 0.1556(3) 0.8770(6) 0.8004(5) 0.0519(16) Uani d . 1 1 . .
H H17A 0.1322 0.9350 0.8217 0.078 Uiso calc R 1 1 . .
H H17B 0.1246 0.8234 0.7574 0.078 Uiso calc R 1 1 . .
H H17C 0.1808 0.9202 0.7728 0.078 Uiso calc R 1 1 . .
C C18 0.2000(3) 0.8046(5) 0.8752(4) 0.0440(14) Uani d . 1 1 . .
H H18A 0.2172 0.7357 0.8530 0.053 Uiso calc R 1 1 . .
H H18B 0.1761 0.7724 0.9096 0.053 Uiso calc R 1 1 . .
C C19 0.3046(3) 0.8053(5) 1.0036(4) 0.0401(13) Uani d . 1 1 . .
H H19A 0.2855 0.7777 1.0451 0.048 Uiso calc R 1 1 . .
H H19B 0.3143 0.7332 0.9757 0.048 Uiso calc R 1 1 . .
C C20 0.3647(4) 0.8699(6) 1.0519(5) 0.0566(17) Uani d . 1 1 . .
H H20A 0.3800 0.9090 1.0104 0.085 Uiso calc R 1 1 . .
H H20B 0.3976 0.8130 1.0882 0.085 Uiso calc R 1 1 . .
H H20C 0.3570 0.9310 1.0894 0.085 Uiso calc R 1 1 . .
C C21 0.2340(2) 0.9891(5) 0.9700(4) 0.0398(13) Uani d . 1 1 . .
H H21A 0.2587 0.9917 1.0341 0.048 Uiso calc R 1 1 . .
H H21B 0.1877 0.9787 0.9593 0.048 Uiso calc R 1 1 . .
C C22 0.2426(3) 1.1085(5) 0.9306(4) 0.0407(13) Uani d . 1 1 . .
H H22A 0.2883 1.1199 0.9412 0.061 Uiso calc R 1 1 . .
H H22B 0.2281 1.1745 0.9578 0.061 Uiso calc R 1 1 . .
H H22C 0.2168 1.1081 0.8674 0.061 Uiso calc R 1 1 . .
C C23A 0.0763(5) 0.3095(10) 0.0354(9) 0.042(3) Uani d PDU 0.609(11) 1 A 1
H H23A 0.0461 0.2455 0.0146 0.050 Uiso calc PR 0.609(11) 1 A 1
C C24A 0.0575(5) 0.4243(10) 0.0090(7) 0.045(2) Uani d PDU 0.609(11) 1 A 1
C C25A 0.0999(6) 0.5198(11) 0.0431(10) 0.050(3) Uani d PDU 0.609(11) 1 A 1
H H25A 0.0866 0.5999 0.0247 0.060 Uiso calc PR 0.609(11) 1 A 1
C C26A 0.1613(5) 0.4974(9) 0.1039(9) 0.046(3) Uani d PDU 0.609(11) 1 A 1
H H26A 0.1900 0.5624 0.1293 0.055 Uiso calc PR 0.609(11) 1 A 1
C C27A 0.1810(4) 0.3809(8) 0.1278(7) 0.041(2) Uani d PDU 0.609(11) 1 A 1
H H27A 0.2237 0.3655 0.1688 0.049 Uiso calc PR 0.609(11) 1 A 1
C C28A 0.1387(5) 0.2856(9) 0.0922(8) 0.044(2) Uani d PDU 0.609(11) 1 A 1
H H28A 0.1527 0.2049 0.1069 0.052 Uiso calc PR 0.609(11) 1 A 1
C C29A -0.0089(7) 0.4397(18) -0.0584(12) 0.105(6) Uani d PDU 0.609(11) 1 A 1
H H29A -0.0124 0.3984 -0.1123 0.157 Uiso calc PR 0.609(11) 1 A 1
H H29B -0.0179 0.5257 -0.0705 0.157 Uiso calc PR 0.609(11) 1 A 1
H H29C -0.0402 0.4053 -0.0369 0.157 Uiso calc PR 0.609(11) 1 A 1
C C23B 0.0310(7) 0.3495(12) 0.0090(11) 0.049(4) Uani d PDU 0.391(11) 1 A 2
H H23B -0.0092 0.3083 -0.0080 0.059 Uiso calc PR 0.391(11) 1 A 2
C C24B 0.0322(8) 0.4684(13) -0.0103(12) 0.049(4) Uani d PDU 0.391(11) 1 A 2
H H24B -0.0068 0.5090 -0.0441 0.058 Uiso calc PR 0.391(11) 1 A 2
C C25B 0.0908(8) 0.5305(15) 0.0196(16) 0.056(6) Uani d PDU 0.391(11) 1 A 2
H H25B 0.0926 0.6130 0.0055 0.067 Uiso calc PR 0.391(11) 1 A 2
C C26B 0.1459(9) 0.4693(13) 0.0702(14) 0.049(4) Uani d PDU 0.391(11) 1 A 2
H H26B 0.1856 0.5123 0.0930 0.058 Uiso calc PR 0.391(11) 1 A 2
C C27B 0.1464(8) 0.3473(13) 0.0897(12) 0.041(3) Uani d PDU 0.391(11) 1 A 2
C C28B 0.0881(10) 0.2889(15) 0.0531(19) 0.055(6) Uani d PDU 0.391(11) 1 A 2
H H28B 0.0871 0.2038 0.0583 0.066 Uiso calc PR 0.391(11) 1 A 2
C C29B 0.2042(9) 0.2809(18) 0.1403(12) 0.060(5) Uani d PDU 0.391(11) 1 A 2
H H29D 0.1933 0.1959 0.1428 0.091 Uiso calc PR 0.391(11) 1 A 2
H H29E 0.2231 0.3137 0.1998 0.091 Uiso calc PR 0.391(11) 1 A 2
H H29F 0.2355 0.2878 0.1126 0.091 Uiso calc PR 0.391(11) 1 A 2
O O18 0.92188(12) 0.9263(2) 0.86103(19) 0.0146(5) Uani d . 1 1 . .

loop_
_atom_site_aniso_label
_atom_site_aniso_U_11
_atom_site_aniso_U_22
_atom_site_aniso_U_33
_atom_site_aniso_U_12
_atom_site_aniso_U_13
_atom_site_aniso_U_23
C1 0.0153(17) 0.0218(19) 0.016(2) 0.0051(15) 0.0031(15) 0.0016(16)
C2 0.022(2) 0.030(2) 0.049(3) 0.0026(19) 0.016(2) -0.013(2)
C3 0.023(2) 0.025(2) 0.021(2) -0.0021(17) 0.0072(18) 0.0010(18)
C4 0.037(3) 0.072(4) 0.024(3) -0.023(3) 0.004(2) 0.009(3)
C5 0.0202(19) 0.0209(19) 0.024(2) -0.0015(16) 0.0116(18) 0.0011(17)
C6 0.024(2) 0.027(2) 0.050(3) -0.0002(18) 0.022(2) 0.012(2)
C7 0.0173(18) 0.023(2) 0.021(2) -0.0024(16) 0.0047(17) -0.0039(17)
C8 0.040(3) 0.074(4) 0.027(3) 0.014(3) 0.011(2) -0.012(3)
C9 0.0116(17) 0.0211(19) 0.025(2) -0.0022(15) 0.0035(16) 0.0006(18)
C10 0.018(2) 0.026(2) 0.054(4) -0.0027(18) 0.014(2) -0.006(2)
C11 0.022(2) 0.026(2) 0.020(2) 0.0057(17) 0.0064(17) 0.0015(18)
C12 0.062(4) 0.032(3) 0.024(3) 0.012(2) 0.015(3) 0.003(2)
C13 0.024(2) 0.019(2) 0.032(3) 0.0039(17) 0.012(2) 0.0024(19)
C14 0.064(4) 0.033(3) 0.052(4) 0.019(3) 0.043(3) 0.019(3)
C15 0.023(2) 0.040(3) 0.021(2) 0.004(2) 0.0001(19) -0.001(2)
C16 0.0183(19) 0.0192(19) 0.026(2) -0.0015(16) 0.0029(17) -0.0016(18)
O1 0.0160(13) 0.0196(14) 0.0253(17) -0.0002(11) 0.0047(12) -0.0080(13)
O2 0.0157(13) 0.0217(14) 0.0226(16) 0.0022(11) 0.0056(12) -0.0054(13)
O3 0.0208(14) 0.0266(16) 0.0227(17) -0.0095(12) 0.0052(13) -0.0004(13)
O4 0.0148(13) 0.0237(15) 0.0290(18) -0.0010(12) 0.0041(13) 0.0070(14)
O5 0.0144(13) 0.0203(14) 0.0305(18) 0.0012(11) 0.0126(13) 0.0046(13)
O6 0.0194(14) 0.0187(14) 0.051(2) 0.0008(12) 0.0205(16) 0.0046(15)
O7 0.0226(14) 0.0257(15) 0.0216(17) 0.0050(13) 0.0061(13) -0.0046(13)
O8 0.0152(13) 0.0310(16) 0.0188(16) 0.0012(12) 0.0033(12) -0.0094(13)
O9 0.0152(13) 0.0181(13) 0.0349(19) -0.0014(11) 0.0125(13) 0.0001(13)
O10 0.0124(13) 0.0229(15) 0.056(2) -0.0036(12) 0.0110(15) -0.0136(16)
O11 0.0317(16) 0.0180(14) 0.0242(17) 0.0077(13) 0.0102(14) 0.0021(13)
O12 0.0335(17) 0.0223(15) 0.0192(17) 0.0019(13) 0.0007(14) 0.0001(13)
O13 0.0225(14) 0.0140(13) 0.0364(19) 0.0029(11) 0.0152(14) 0.0046(13)
O14 0.0321(17) 0.0192(14) 0.048(2) 0.0060(13) 0.0250(17) 0.0068(15)
O15 0.0106(12) 0.0292(15) 0.0166(16) 0.0000(11) 0.0023(12) -0.0009(13)
O16 0.0158(15) 0.062(2) 0.027(2) 0.0049(16) -0.0002(14) 0.0018(18)
O17 0.0169(14) 0.0134(13) 0.0293(19) -0.0001(12) -0.0026(13) 0.0030(13)
Fe1 0.0098(2) 0.0123(2) 0.0186(3) 0.0006(2) 0.0016(2) -0.0005(2)
Fe2 0.0119(2) 0.0124(2) 0.0203(3) 0.0004(2) 0.0067(2) 0.0002(2)
Fe3 0.0091(2) 0.0161(2) 0.0151(3) 0.0001(2) 0.0032(2) -0.0013(2)
N1 0.035(2) 0.034(2) 0.039(3) -0.0018(18) 0.016(2) 0.003(2)
C17 0.037(3) 0.060(4) 0.058(5) -0.001(3) 0.018(3) -0.013(3)
C18 0.047(3) 0.049(3) 0.047(4) 0.001(3) 0.030(3) 0.001(3)
C19 0.054(3) 0.036(3) 0.037(3) 0.013(2) 0.024(3) 0.005(2)
C20 0.073(5) 0.049(3) 0.036(4) 0.014(3) 0.007(3) -0.001(3)
C21 0.026(2) 0.055(3) 0.041(3) 0.000(2) 0.016(2) 0.011(3)
C22 0.033(3) 0.043(3) 0.048(4) 0.000(2) 0.017(3) 0.005(3)
C23A 0.023(4) 0.051(4) 0.054(7) -0.018(4) 0.018(4) -0.028(5)
C24A 0.035(4) 0.055(5) 0.040(6) -0.011(4) 0.011(4) -0.013(4)
C25A 0.036(5) 0.043(5) 0.062(8) -0.001(4) 0.011(4) -0.014(5)
C26A 0.032(4) 0.039(4) 0.060(7) -0.007(4) 0.012(4) -0.011(5)
C27A 0.019(3) 0.038(4) 0.058(6) -0.010(3) 0.007(4) -0.009(4)
C28A 0.029(5) 0.047(4) 0.055(6) -0.014(3) 0.017(4) -0.018(5)
C29A 0.049(6) 0.133(13) 0.094(12) 0.013(6) -0.016(6) -0.032(9)
C23B 0.050(7) 0.038(6) 0.060(9) -0.012(5) 0.024(6) -0.018(6)
C24B 0.039(6) 0.042(6) 0.071(11) 0.002(5) 0.028(7) -0.012(7)
C25B 0.049(8) 0.032(7) 0.082(13) -0.006(5) 0.021(9) -0.010(8)
C26B 0.042(7) 0.042(6) 0.063(11) -0.011(5) 0.023(7) -0.007(7)
C27B 0.051(7) 0.035(6) 0.045(8) -0.004(5) 0.026(6) -0.011(6)
C28B 0.060(8) 0.035(7) 0.058(11) -0.012(5) 0.012(9) 0.001(7)
C29B 0.062(8) 0.066(10) 0.038(9) -0.006(7) 0.004(7) 0.010(8)
O18 0.0109(12) 0.0149(12) 0.0165(15) 0.0006(10) 0.0037(11) -0.0011(11)

loop_
_atom_type_symbol
_atom_type_description
_atom_type_scat_dispersion_real
_atom_type_scat_dispersion_imag
_atom_type_scat_source
C C 0.0033 0.0016 'International Tables Vol C Tables 4.2.6.8 and 6.1.1.4'
H H 0.0000 0.0000 'International Tables Vol C Tables 4.2.6.8 and 6.1.1.4'
O O 0.0106 0.0060 'International Tables Vol C Tables 4.2.6.8 and 6.1.1.4'
Fe Fe 0.3463 0.8444 'International Tables Vol C Tables 4.2.6.8 and 6.1.1.4'
N N 0.0061 0.0033 'International Tables Vol C Tables 4.2.6.8 and 6.1.1.4'

loop_
_geom_angle_atom_site_label_1
_geom_angle_atom_site_label_2
_geom_angle_atom_site_label_3
_geom_angle
O1 C1 O2 125.4(4)
O1 C1 C2 117.7(4)
O2 C1 C2 116.9(3)
C1 C2 H2A 109.5
C1 C2 H2B 109.5
H2A C2 H2B 109.5
C1 C2 H2C 109.5
H2A C2 H2C 109.5
H2B C2 H2C 109.5
O4 C3 O3 125.7(4)
O4 C3 C4 116.7(4)
O3 C3 C4 117.6(4)
C3 C4 H4A 109.5
C3 C4 H4B 109.5
H4A C4 H4B 109.5
C3 C4 H4C 109.5
H4A C4 H4C 109.5
H4B C4 H4C 109.5
O6 C5 O5 125.3(4)
O6 C5 C6 117.6(4)
O5 C5 C6 117.0(4)
C5 C6 H6A 109.5
C5 C6 H6B 109.5
H6A C6 H6B 109.5
C5 C6 H6C 109.5
H6A C6 H6C 109.5
H6B C6 H6C 109.5
O8 C7 O7 125.1(4)
O8 C7 C8 116.3(4)
O7 C7 C8 118.6(4)
C7 C8 H8A 109.5
C7 C8 H8B 109.5
H8A C8 H8B 109.5
C7 C8 H8C 109.5
H8A C8 H8C 109.5
H8B C8 H8C 109.5
O10 C9 O9 124.7(4)
O10 C9 C10 117.4(4)
O9 C9 C10 117.9(4)
C9 C10 H10A 109.5
C9 C10 H10B 109.5
H10A C10 H10B 109.5
C9 C10 H10C 109.5
H10A C10 H10C 109.5
H10B C10 H10C 109.5
O11 C11 O12 125.5(4)
O11 C11 C12 117.5(4)
O12 C11 C12 117.0(4)
C11 C12 H12A 109.5
C11 C12 H12B 109.5
H12A C12 H12B 109.5
C11 C12 H12C 109.5
H12A C12 H12C 109.5
H12B C12 H12C 109.5
O13 C13 O14 121.3(4)
O13 C13 C14 120.1(4)
O14 C13 C14 118.6(4)
C13 C14 H14A 109.5
C13 C14 H14B 109.5
H14A C14 H14B 109.5
C13 C14 H14C 109.5
H14A C14 H14C 109.5
H14B C14 H14C 109.5
C16 C15 H15A 109.5
C16 C15 H15B 109.5
H15A C15 H15B 109.5
C16 C15 H15C 109.5
H15A C15 H15C 109.5
H15B C15 H15C 109.5
O16 C16 O15 121.0(4)
O16 C16 C15 119.3(4)
O15 C16 C15 119.7(4)
C1 O1 Fe1 134.5(3)
C1 O2 Fe3 128.5(3)
C3 O3 Fe1 126.8(3)
C3 O4 Fe3 133.2(3)
C5 O5 Fe3 129.4(2)
C5 O6 Fe2 136.5(3)
C7 O7 Fe2 129.3(3)
C7 O8 Fe3 135.0(3)
C9 O9 Fe2 131.1(3)
C9 O10 Fe1 134.4(3)
C11 O11 Fe2 135.1(3)
C11 O12 Fe1 129.5(3)
C13 O13 Fe2 143.2(3)
C16 O15 Fe3 143.4(3)
Fe1 O17 H10 123(4)
Fe1 O17 H11 122(4)
H10 O17 H11 112(5)
O18 Fe1 O1 98.04(11)
O18 Fe1 O10 98.97(12)
O1 Fe1 O10 162.95(12)
O18 Fe1 O12 92.25(13)
O1 Fe1 O12 91.26(13)
O10 Fe1 O12 89.39(15)
O18 Fe1 O3 91.25(12)
O1 Fe1 O3 91.14(13)
O10 Fe1 O3 87.19(14)
O12 Fe1 O3 175.45(13)
O18 Fe1 O17 179.11(13)
O1 Fe1 O17 81.14(12)
O10 Fe1 O17 81.87(12)
O12 Fe1 O17 87.44(14)
O3 Fe1 O17 89.10(13)
O18 Fe2 O11 91.22(12)
O18 Fe2 O6 93.91(11)
O11 Fe2 O6 89.68(15)
O18 Fe2 O13 178.91(14)
O11 Fe2 O13 89.86(13)
O6 Fe2 O13 86.25(11)
O18 Fe2 O9 98.48(11)
O11 Fe2 O9 90.93(14)
O6 Fe2 O9 167.59(12)
O13 Fe2 O9 81.36(11)
O18 Fe2 O7 92.95(12)
O11 Fe2 O7 174.95(12)
O6 Fe2 O7 92.87(15)
O13 Fe2 O7 85.96(13)
O9 Fe2 O7 85.65(13)
O18 Fe3 O15 178.60(13)
O18 Fe3 O4 90.23(12)
O15 Fe3 O4 88.43(12)
O18 Fe3 O5 95.17(12)
O15 Fe3 O5 86.18(12)
O4 Fe3 O5 174.50(12)
O18 Fe3 O8 92.16(11)
O15 Fe3 O8 87.44(12)
O4 Fe3 O8 88.47(14)
O5 Fe3 O8 92.36(13)
O18 Fe3 O2 96.56(12)
O15 Fe3 O2 83.84(12)
O4 Fe3 O2 91.27(13)
O5 Fe3 O2 87.10(12)
O8 Fe3 O2 171.28(12)
C21 N1 C19 113.2(4)
C21 N1 C18 113.1(4)
C19 N1 C18 109.1(4)
C21 N1 H1 107.0
C19 N1 H1 107.0
C18 N1 H1 107.0
C18 C17 H17A 109.5
C18 C17 H17B 109.5
H17A C17 H17B 109.5
C18 C17 H17C 109.5
H17A C17 H17C 109.5
H17B C17 H17C 109.5
C17 C18 N1 109.7(5)
C17 C18 H18A 109.7
N1 C18 H18A 109.7
C17 C18 H18B 109.7
N1 C18 H18B 109.7
H18A C18 H18B 108.2
C20 C19 N1 112.1(5)
C20 C19 H19A 109.2
N1 C19 H19A 109.2
C20 C19 H19B 109.2
N1 C19 H19B 109.2
H19A C19 H19B 107.9
C19 C20 H20A 109.5
C19 C20 H20B 109.5
H20A C20 H20B 109.5
C19 C20 H20C 109.5
H20A C20 H20C 109.5
H20B C20 H20C 109.5
N1 C21 C22 113.4(4)
N1 C21 H21A 108.9
C22 C21 H21A 108.9
N1 C21 H21B 108.9
C22 C21 H21B 108.9
H21A C21 H21B 107.7
C21 C22 H22A 109.5
C21 C22 H22B 109.5
H22A C22 H22B 109.5
C21 C22 H22C 109.5
H22A C22 H22C 109.5
H22B C22 H22C 109.5
C24A C23A C28A 120.5(9)
C24A C23A H23A 119.7
C28A C23A H23A 119.7
C23A C24A C25A 120.4(10)
C23A C24A C29A 116.5(11)
C25A C24A C29A 123.1(13)
C26A C25A C24A 119.5(10)
C26A C25A H25A 120.3
C24A C25A H25A 120.3
C27A C26A C25A 119.9(9)
C27A C26A H26A 120.0
C25A C26A H26A 120.0
C26A C27A C28A 120.3(9)
C26A C27A H27A 119.9
C28A C27A H27A 119.9
C23A C28A C27A 119.2(9)
C23A C28A H28A 120.4
C27A C28A H28A 120.4
C24B C23B C28B 119.9(13)
C24B C23B H23B 120.1
C28B C23B H23B 120.1
C23B C24B C25B 120.0(15)
C23B C24B H24B 120.0
C25B C24B H24B 120.0
C26B C25B C24B 118.2(14)
C26B C25B H25B 120.9
C24B C25B H25B 120.9
C25B C26B C27B 123.2(14)
C25B C26B H26B 118.4
C27B C26B H26B 118.4
C28B C27B C26B 116.0(14)
C28B C27B C29B 120.1(15)
C26B C27B C29B 123.8(16)
C27B C28B C23B 122.2(14)
C27B C28B H28B 118.9
C23B C28B H28B 118.9
C27B C29B H29D 109.5
C27B C29B H29E 109.5
H29D C29B H29E 109.5
C27B C29B H29F 109.5
H29D C29B H29F 109.5
H29E C29B H29F 109.5
Fe1 O18 Fe2 119.34(14)
Fe1 O18 Fe3 119.94(13)
Fe2 O18 Fe3 120.71(14)

loop_
_geom_bond_atom_site_label_1
_geom_bond_atom_site_label_2
_geom_bond_distance
_geom_bond_publ_flag
C1 O1 1.256(5) ?
C1 O2 1.256(5) ?
C1 C2 1.498(6) ?
C2 H2A 0.9800 ?
C2 H2B 0.9800 ?
C2 H2C 0.9800 ?
C3 O4 1.253(5) ?
C3 O3 1.257(6) ?
C3 C4 1.503(7) ?
C4 H4A 0.9800 ?
C4 H4B 0.9800 ?
C4 H4C 0.9800 ?
C5 O6 1.252(5) ?
C5 O5 1.259(5) ?
C5 C6 1.513(6) ?
C6 H6A 0.9800 ?
C6 H6B 0.9800 ?
C6 H6C 0.9800 ?
C7 O8 1.256(5) ?
C7 O7 1.260(5) ?
C7 C8 1.508(7) ?
C8 H8A 0.9800 ?
C8 H8B 0.9800 ?
C8 H8C 0.9800 ?
C9 O10 1.248(5) ?
C9 O9 1.257(5) ?
C9 C10 1.515(5) ?
C10 H10A 0.9800 ?
C10 H10B 0.9800 ?
C10 H10C 0.9800 ?
C11 O11 1.249(5) ?
C11 O12 1.261(5) ?
C11 C12 1.504(7) ?
C12 H12A 0.9800 ?
C12 H12B 0.9800 ?
C12 H12C 0.9800 ?
C13 O13 1.255(5) ?
C13 O14 1.270(5) ?
C13 C14 1.498(7) ?
C14 H14A 0.9800 ?
C14 H14B 0.9800 ?
C14 H14C 0.9800 ?
C15 C16 1.491(7) ?
C15 H15A 0.9800 ?
C15 H15B 0.9800 ?
C15 H15C 0.9800 ?
C16 O16 1.239(5) ?
C16 O15 1.280(6) ?
Fe1 O1 2.026(3) y
Fe3 O2 2.031(3) y
Fe1 O3 2.030(3) y
Fe3 O4 2.012(3) y
Fe3 O5 2.017(3) y
Fe2 O6 2.021(3) y
Fe2 O7 2.032(3) y
Fe3 O8 2.017(3) y
Fe2 O9 2.028(3) y
Fe1 O10 2.026(3) y
Fe2 O11 2.018(4) y
Fe1 O12 2.029(3) y
Fe2 O13 2.027(3) y
Fe3 O15 1.995(3) y
Fe1 O17 2.045(3) y
O17 H10 0.825(16) ?
O17 H11 0.833(16) ?
Fe1 O18 1.906(3) y
Fe2 O18 1.924(3) y
Fe3 O18 1.945(3) y
N1 C21 1.487(7) ?
N1 C19 1.519(7) ?
N1 C18 1.524(8) ?
N1 H1 0.9300 ?
C17 C18 1.488(9) ?
C17 H17A 0.9800 ?
C17 H17B 0.9800 ?
C17 H17C 0.9800 ?
C18 H18A 0.9900 ?
C18 H18B 0.9900 ?
C19 C20 1.461(9) ?
C19 H19A 0.9900 ?
C19 H19B 0.9900 ?
C20 H20A 0.9800 ?
C20 H20B 0.9800 ?
C20 H20C 0.9800 ?
C21 C22 1.524(8) ?
C21 H21A 0.9900 ?
C21 H21B 0.9900 ?
C22 H22A 0.9800 ?
C22 H22B 0.9800 ?
C22 H22C 0.9800 ?
C23A C24A 1.361(13) ?
C23A C28A 1.374(16) ?
C23A H23A 0.9500 ?
C24A C25A 1.390(12) ?
C24A C29A 1.483(17) ?
C25A C26A 1.376(13) ?
C25A H25A 0.9500 ?
C26A C27A 1.375(12) ?
C26A H26A 0.9500 ?
C27A C28A 1.392(11) ?
C27A H27A 0.9500 ?
C28A H28A 0.9500 ?
C29A H29A 0.9800 ?
C29A H29B 0.9800 ?
C29A H29C 0.9800 ?
C23B C24B 1.362(15) ?
C23B C28B 1.38(2) ?
C23B H23B 0.9500 ?
C24B C25B 1.393(14) ?
C24B H24B 0.9500 ?
C25B C26B 1.374(17) ?
C25B H25B 0.9500 ?
C26B C27B 1.391(14) ?
C26B H26B 0.9500 ?
C27B C28B 1.372(16) ?
C27B C29B 1.44(3) ?
C28B H28B 0.9500 ?
C29B H29D 0.9800 ?
C29B H29E 0.9800 ?
C29B H29F 0.9800 ?

loop_
_geom_hbond_atom_site_label_D
_geom_hbond_atom_site_label_H
_geom_hbond_atom_site_label_A
_geom_hbond_site_symmetry_A
_geom_hbond_distance_DH
_geom_hbond_distance_HA
_geom_hbond_distance_DA
_geom_hbond_angle_DHA
N1 H1 O14 3_445 0.93 1.87 2.789(6) 167.5
O17 H10 O16 4_464 0.825(16) 1.811(17) 2.635(5) 176(5)
O17 H11 O14 1_545 0.833(16) 1.832(17) 2.665(4) 178(5)
C12 H12B O7 2_574 0.98 2.55 3.526(6) 174
C14 H14C O6 . 0.98 2.54 3.166(7) 122
C15 H15C O8 . 0.98 2.53 3.188(6) 125
C19 H19A O16 1_455 0.99 2.37 3.221(6) 144
C21 H21B O15 1_455 0.99 2.55 3.418(5) 146
C22 H22A O3 3_455 0.98 2.55 3.476(6) 157

loop_
_geom_torsion_atom_site_label_1
_geom_torsion_atom_site_label_2
_geom_torsion_atom_site_label_3
_geom_torsion_atom_site_label_4
_geom_torsion
O2 C1 O1 Fe1 4.9(7)
C2 C1 O1 Fe1 -175.3(3)
O1 C1 O2 Fe3 19.3(6)
C2 C1 O2 Fe3 -160.5(3)
O4 C3 O3 Fe1 -12.3(7)
C4 C3 O3 Fe1 166.7(4)
O3 C3 O4 Fe3 36.5(7)
C4 C3 O4 Fe3 -142.5(4)
O6 C5 O5 Fe3 -6.5(7)
C6 C5 O5 Fe3 171.2(3)
O5 C5 O6 Fe2 -11.0(8)
C6 C5 O6 Fe2 171.2(4)
O8 C7 O7 Fe2 5.5(6)
C8 C7 O7 Fe2 -173.8(4)
O7 C7 O8 Fe3 -25.2(7)
C8 C7 O8 Fe3 154.1(4)
O10 C9 O9 Fe2 6.5(7)
C10 C9 O9 Fe2 -171.1(3)
O9 C9 O10 Fe1 8.4(8)
C10 C9 O10 Fe1 -174.1(4)
O12 C11 O11 Fe2 11.4(7)
C12 C11 O11 Fe2 -169.5(3)
O11 C11 O12 Fe1 -0.4(7)
C12 C11 O12 Fe1 -179.5(3)
O14 C13 O13 Fe2 179.2(3)
C14 C13 O13 Fe2 0.7(8)
O16 C16 O15 Fe3 175.1(4)
C15 C16 O15 Fe3 -1.8(7)
C1 O1 Fe1 O18 1.8(4)
C1 O1 Fe1 O10 -173.7(5)
C1 O1 Fe1 O12 94.3(4)
C1 O1 Fe1 O3 -89.6(4)
C1 O1 Fe1 O17 -178.5(4)
C9 O10 Fe1 O18 5.4(5)
C9 O10 Fe1 O1 -179.1(4)
C9 O10 Fe1 O12 -86.8(5)
C9 O10 Fe1 O3 96.2(5)
C9 O10 Fe1 O17 -174.3(5)
C11 O12 Fe1 O18 -30.8(4)
C11 O12 Fe1 O1 -128.9(4)
C11 O12 Fe1 O10 68.2(4)
C11 O12 Fe1 O3 109.4(16)
C11 O12 Fe1 O17 150.1(4)
C3 O3 Fe1 O18 -31.3(4)
C3 O3 Fe1 O1 66.8(4)
C3 O3 Fe1 O10 -130.2(4)
C3 O3 Fe1 O12 -171.4(15)
C3 O3 Fe1 O17 147.9(4)
C11 O11 Fe2 O18 13.6(4)
C11 O11 Fe2 O6 107.5(4)
C11 O11 Fe2 O13 -166.2(4)
C11 O11 Fe2 O9 -84.9(4)
C11 O11 Fe2 O7 -132.1(14)
C5 O6 Fe2 O18 -5.9(5)
C5 O6 Fe2 O11 -97.1(5)
C5 O6 Fe2 O13 173.0(5)
C5 O6 Fe2 O9 170.0(6)
C5 O6 Fe2 O7 87.3(5)
C13 O13 Fe2 O18 142(6)
C13 O13 Fe2 O11 -45.9(5)
C13 O13 Fe2 O6 43.8(5)
C13 O13 Fe2 O9 -136.9(5)
C13 O13 Fe2 O7 136.9(5)
C9 O9 Fe2 O18 -29.3(4)
C9 O9 Fe2 O11 62.0(4)
C9 O9 Fe2 O6 154.8(6)
C9 O9 Fe2 O13 151.8(4)
C9 O9 Fe2 O7 -121.7(4)
C7 O7 Fe2 O18 30.2(4)
C7 O7 Fe2 O11 175.9(14)
C7 O7 Fe2 O6 -63.9(4)
C7 O7 Fe2 O13 -149.9(4)
C7 O7 Fe2 O9 128.5(4)
C16 O15 Fe3 O18 -28(6)
C16 O15 Fe3 O4 -43.5(5)
C16 O15 Fe3 O5 137.6(5)
C16 O15 Fe3 O8 45.1(5)
C16 O15 Fe3 O2 -134.9(5)
C3 O4 Fe3 O18 -5.0(4)
C3 O4 Fe3 O15 174.6(4)
C3 O4 Fe3 O5 -174.1(13)
C3 O4 Fe3 O8 87.1(4)
C3 O4 Fe3 O2 -101.6(4)
C5 O5 Fe3 O18 33.2(4)
C5 O5 Fe3 O15 -146.5(4)
C5 O5 Fe3 O4 -157.8(13)
C5 O5 Fe3 O8 -59.2(4)
C5 O5 Fe3 O2 129.5(4)
C7 O8 Fe3 O18 -0.2(4)
C7 O8 Fe3 O15 -178.9(4)
C7 O8 Fe3 O4 -90.4(4)
C7 O8 Fe3 O5 95.1(4)
C7 O8 Fe3 O2 -178.7(7)
C1 O2 Fe3 O18 -41.0(4)
C1 O2 Fe3 O15 137.7(4)
C1 O2 Fe3 O4 49.4(4)
C1 O2 Fe3 O5 -135.9(4)
C1 O2 Fe3 O8 137.5(8)
C21 N1 C18 C17 59.5(6)
C19 N1 C18 C17 -173.6(4)
C21 N1 C19 C20 -63.6(6)
C18 N1 C19 C20 169.5(5)
C19 N1 C21 C22 125.8(5)
C18 N1 C21 C22 -109.5(5)
C28A C23A C24A C25A -4.0(14)
C28A C23A C24A C29A 174.6(13)
C23A C24A C25A C26A 0.2(14)
C29A C24A C25A C26A -178.3(15)
C24A C25A C26A C27A 2.5(19)
C25A C26A C27A C28A -1.4(18)
C24A C23A C28A C27A 5.1(18)
C26A C27A C28A C23A -2.4(17)
C28B C23B C24B C25B -4.2(18)
C23B C24B C25B C26B -1.7(16)
C24B C25B C26B C27B 3(3)
C25B C26B C27B C28B 2(3)
C25B C26B C27B C29B 178(2)
C26B C27B C28B C23B -8(4)
C29B C27B C28B C23B 176(2)
C24B C23B C28B C27B 9(3)
O1 Fe1 O18 Fe2 149.07(16)
O10 Fe1 O18 Fe2 -32.25(19)
O12 Fe1 O18 Fe2 57.48(17)
O3 Fe1 O18 Fe2 -119.60(17)
O17 Fe1 O18 Fe2 127(9)
O1 Fe1 O18 Fe3 -31.10(18)
O10 Fe1 O18 Fe3 147.57(18)
O12 Fe1 O18 Fe3 -122.69(17)
O3 Fe1 O18 Fe3 60.22(17)
O17 Fe1 O18 Fe3 -53(9)
O11 Fe2 O18 Fe1 -51.24(17)
O6 Fe2 O18 Fe1 -141.00(18)
O13 Fe2 O18 Fe1 121(6)
O9 Fe2 O18 Fe1 39.88(19)
O7 Fe2 O18 Fe1 125.92(17)
O11 Fe2 O18 Fe3 128.94(17)
O6 Fe2 O18 Fe3 39.17(19)
O13 Fe2 O18 Fe3 -59(6)
O9 Fe2 O18 Fe3 -139.94(17)
O7 Fe2 O18 Fe3 -53.91(17)
O15 Fe3 O18 Fe1 -63(6)
O4 Fe3 O18 Fe1 -47.54(18)
O5 Fe3 O18 Fe1 131.42(17)
O8 Fe3 O18 Fe1 -136.02(17)
O2 Fe3 O18 Fe1 43.76(18)
O15 Fe3 O18 Fe2 117(5)
O4 Fe3 O18 Fe2 132.28(17)
O5 Fe3 O18 Fe2 -48.76(18)
O8 Fe3 O18 Fe2 43.81(18)
O2 Fe3 O18 Fe2 -136.42(16)
